data_8100096
loop_
_publ_author_name
'Ziegler, Peter'
'Str\"obele, Markus'
'Meyer, H.-J\"urgen'

_publ_section_title
;
Crystal structure of pentabismuth heptaoxide nitrate, Bi~5~O~7~NO~3~
;
_journal_issue 2
_journal_name_full 'Zeitschrift f\"ur Kristallographie - New Crystal Structures'
_journal_page_first 91
_journal_page_last 92
_journal_volume 219
_journal_year 2004
_chemical_formula_moiety 'Bi5 O7 NO3'
_chemical_formula_sum 'Bi5 N O10'
_chemical_formula_weight 1218.91
_space_group_IT_number 14
_symmetry_cell_setting monoclinic
_symmetry_space_group_name_Hall '-P 2ybc'
_symmetry_space_group_name_H-M 'P 1 21/c 1'
_cell_angle_alpha 90.00
_cell_angle_beta 108.103(8)
_cell_angle_gamma 90.00
_cell_formula_units_Z 4
_cell_length_a 8.5846(6)
_cell_length_b 23.3846(19)
_cell_length_c 5.5422(4)
_cell_measurement_temperature 210(2)
_cell_volume 1057.51(14)
_diffrn_ambient_temperature 293(2)
_exptl_crystal_density_diffrn 7.656
_cod_original_sg_symbol_H-M 'P 21/c'
_cod_database_code 8100096

loop_
_symmetry_equiv_pos_as_xyz
'x, y, z'
'-x, y+1/2, -z+1/2'
'-x, -y, -z'
'x, -y-1/2, z-1/2'

loop_
_atom_site_label
_atom_site_type_symbol
_atom_site_fract_x
_atom_site_fract_y
_atom_site_fract_z
_atom_site_U_iso_or_equiv
_atom_site_adp_type
_atom_site_occupancy
_atom_site_symmetry_multiplicity
_atom_site_Wyckoff_symbol
_atom_site_calc_flag
_atom_site_refinement_flags
_atom_site_disorder_assembly
_atom_site_disorder_group
Bi1 Bi 0.35795(6) 0.561391(18) 0.90567(8) 0.01172(15) Uani 1 4 e d . . .
Bi2 Bi 0.69547(6) 0.560955(18) 0.58854(8) 0.01183(15) Uani 1 4 e d . . .
Bi3 Bi 0.34773(6) 0.811474(17) 0.88485(8) 0.01105(15) Uani 1 4 e d . . .
Bi4 Bi 0.65266(6) 0.812613(17) 0.59869(8) 0.01101(15) Uani 1 4 e d . . .
Bi5 Bi 0.00281(6) 0.70108(2) 0.70618(8) 0.01092(15) Uani 1 4 e d . . .
O1 O 0.5187(11) 0.7577(4) 0.7908(15) 0.0155(18) Uani 1 4 e d . . .
O2 O 0.5079(11) 0.5966(4) 0.7111(15) 0.0185(19) Uani 1 4 e d . . .
O3 O -0.1440(11) 0.7557(4) 0.8435(13) 0.0161(19) Uani 1 4 e d . . .
O4 O 0.3930(11) 0.8539(4) 0.5675(13) 0.0147(18) Uani 1 4 e d . . .
O5 O 0.7419(12) 0.6411(4) 0.4766(14) 0.019(2) Uani 1 4 e d . . .
O6 O 0.5379(11) 0.5284(4) 0.2295(14) 0.0168(19) Uani 1 4 e d . . .
O7 O 0.1619(11) 0.7655(4) 0.6077(14) 0.0167(19) Uani 1 4 e d . . .
N1 N 0.0027(15) 0.9252(6) 0.705(2) 0.023(3) Uani 1 4 e d . . .
O8 O -0.0662(15) 0.8891(5) 0.5316(18) 0.037(3) Uani 1 4 e d . . .
O9 O 0.1542(16) 0.9180(6) 0.837(2) 0.055(4) Uani 1 4 e d . . .
O10 O -0.0700(19) 0.9702(6) 0.725(2) 0.057(4) Uani 1 4 e d . . .

loop_
_atom_site_aniso_label
_atom_site_aniso_U_11
_atom_site_aniso_U_22
_atom_site_aniso_U_33
_atom_site_aniso_U_23
_atom_site_aniso_U_13
_atom_site_aniso_U_12
Bi1 0.0123(3) 0.0120(3) 0.0100(2) -0.00055(15) 0.00217(18) -0.00081(17)
Bi2 0.0138(3) 0.0115(2) 0.0089(2) 0.00013(14) 0.00184(19) 0.00046(17)
Bi3 0.0114(3) 0.0128(3) 0.0084(2) -0.00093(14) 0.00220(18) -0.00063(16)
Bi4 0.0111(3) 0.0129(3) 0.0085(2) 0.00070(14) 0.00226(17) -0.00055(16)
Bi5 0.0120(3) 0.0117(2) 0.0090(2) -0.00005(17) 0.00312(17) 0.00128(18)
O1 0.011(4) 0.017(4) 0.020(4) 0.007(3) 0.008(3) 0.001(4)
O2 0.021(5) 0.014(4) 0.025(4) -0.001(3) 0.013(4) 0.005(4)
O3 0.019(5) 0.018(4) 0.009(4) -0.001(3) 0.000(3) 0.004(4)
O4 0.019(5) 0.015(4) 0.011(4) 0.004(3) 0.006(3) -0.001(4)
O5 0.026(5) 0.016(4) 0.012(4) 0.007(3) 0.001(4) -0.008(4)
O6 0.019(5) 0.019(4) 0.010(4) -0.001(3) 0.002(3) 0.004(4)
O7 0.013(5) 0.023(5) 0.013(4) 0.005(3) 0.004(3) -0.007(4)
N1 0.021(7) 0.023(6) 0.025(6) -0.002(5) 0.008(5) 0.009(5)
O8 0.044(7) 0.033(6) 0.030(5) -0.008(4) 0.007(5) -0.005(5)
O9 0.036(7) 0.064(9) 0.048(7) -0.020(6) -0.014(6) 0.027(7)
O10 0.058(10) 0.044(8) 0.060(8) -0.016(6) 0.005(7) 0.028(7)

loop_
_geom_bond_atom_site_label_1
_geom_bond_atom_site_label_2
_geom_bond_distance
_geom_bond_site_symmetry_2
_geom_bond_publ_flag
Bi1 O2 2.088(10) . ?
Bi1 O6 2.116(8) . ?
Bi1 O4 2.158(8) 4_576 ?
Bi1 O6 2.488(9) 3_667 ?
Bi2 O5 2.053(8) . ?
Bi2 O2 2.104(9) . ?
Bi2 O6 2.167(7) 1_554 ?
Bi3 O1 2.117(9) . ?
Bi3 O7 2.131(8) . ?
Bi3 O4 2.157(8) . ?
Bi3 Bi4 3.4566(8) . ?
Bi4 O1 2.205(9) . ?
Bi4 O5 2.268(7) 4_576 ?
Bi4 O3 2.277(8) 1_655 ?
Bi4 O4 2.385(9) . ?
Bi4 O1 2.392(8) 4_575 ?
Bi5 O3 2.097(9) . ?
Bi5 O7 2.212(9) . ?
Bi5 O3 2.253(8) 4_575 ?
Bi5 O7 2.354(8) 4_576 ?
Bi5 O5 2.613(9) 1_455 ?
Bi5 Bi5 3.5936(7) 4_576 ?
Bi5 Bi5 3.5936(7) 4_575 ?
O1 Bi4 2.392(8) 4_576 ?
O3 Bi5 2.253(8) 4_576 ?
O3 Bi4 2.277(8) 1_455 ?
O4 Bi1 2.158(8) 4_575 ?
O5 Bi4 2.268(7) 4_575 ?
O5 Bi5 2.613(9) 1_655 ?
O6 Bi2 2.167(7) 1_556 ?
O6 Bi1 2.488(9) 3_667 ?
O7 Bi5 2.354(8) 4_575 ?
N1 O10 1.246(17) . ?
N1 O8 1.278(17) . ?
N1 O9 1.289(16) . ?
